data_7705617
loop_
_publ_author_name
'Lee, Jeyeong'
'Lim, Sangwoo'
'Kim, Dongwon'
'Jung, Ok-Sang'
'Lee, Young-A'

_publ_section_title
;
 Flexibility and anion exchange of [(X)@Pd<sub>2</sub>L<sub>4</sub>] cages
 for recognition of size and charge of polyatomic anions.
;
_journal_issue 42
_journal_name_full 'Dalton transactions (Cambridge, England : 2003)'
_journal_page_first 15002
_journal_page_last 15008
_journal_paper_doi 10.1039/d0dt03005h
_journal_volume 49
_journal_year 2020
_chemical_formula_sum 'C80 H144 F12 N8 O8 Pd2 S8 Si10'
_chemical_formula_weight 2324.20
_space_group_crystal_system tetragonal
_space_group_IT_number 85
_space_group_name_Hall '-P 4a'
_space_group_name_H-M_alt 'P 4/n :2'
_atom_sites_solution_hydrogens geom
_audit_creation_method SHELXL-2018/3
_audit_update_record
;
2020-08-27 deposited with the CCDC.	2020-10-06 downloaded from the CCDC.
;
_cell_angle_alpha 90
_cell_angle_beta 90
_cell_angle_gamma 90
_cell_formula_units_Z 2
_cell_length_a 17.554(3)
_cell_length_b 17.554(3)
_cell_length_c 18.597(4)
_cell_measurement_reflns_used 9989
_cell_measurement_temperature 173(2)
_cell_measurement_theta_max 27.40
_cell_measurement_theta_min 2.19
_cell_volume 5730.5(19)
_computing_cell_refinement 'Bruker APEX software'
_computing_data_collection 'Bruker APEX software'
_computing_data_reduction 'Bruker APEX software'
_computing_molecular_graphics ORTEP
_computing_publication_material CIFTAB
_computing_structure_refinement SHELXL
_computing_structure_solution 'SHELXT 2018/2 (Sheldrick, 2018)'
_diffrn_ambient_temperature 173(2)
_diffrn_measured_fraction_theta_full 0.998
_diffrn_measured_fraction_theta_max 0.999
_diffrn_measurement_device_type 'CCD detector'
_diffrn_measurement_method 'phi and omega scans'
_diffrn_radiation_type MoK\a
_diffrn_radiation_wavelength 0.71073
_diffrn_reflns_av_R_equivalents 0.0724
_diffrn_reflns_av_unetI/netI 0.0256
_diffrn_reflns_Laue_measured_fraction_full 0.998
_diffrn_reflns_Laue_measured_fraction_max 0.999
_diffrn_reflns_limit_h_max 23
_diffrn_reflns_limit_h_min -23
_diffrn_reflns_limit_k_max 23
_diffrn_reflns_limit_k_min -23
_diffrn_reflns_limit_l_max 24
_diffrn_reflns_limit_l_min -24
_diffrn_reflns_number 158013
_diffrn_reflns_point_group_measured_fraction_full 0.998
_diffrn_reflns_point_group_measured_fraction_max 0.999
_diffrn_reflns_theta_full 25.242
_diffrn_reflns_theta_max 27.991
_diffrn_reflns_theta_min 2.190
_diffrn_source 'fine-focus sealed tube'
_exptl_absorpt_coefficient_mu 0.632
_exptl_absorpt_correction_T_max 0.7457
_exptl_absorpt_correction_T_min 0.6980
_exptl_absorpt_correction_type multi-scan
_exptl_absorpt_process_details SADABS
_exptl_crystal_colour colourless
_exptl_crystal_density_diffrn 1.347
_exptl_crystal_description block
_exptl_crystal_F_000 2424
_exptl_crystal_size_max 0.220
_exptl_crystal_size_mid 0.210
_exptl_crystal_size_min 0.180
_refine_diff_density_max 1.681
_refine_diff_density_min -0.930
_refine_diff_density_rms 0.096
_refine_ls_extinction_method none
_refine_ls_goodness_of_fit_ref 1.076
_refine_ls_hydrogen_treatment constr
_refine_ls_matrix_type full
_refine_ls_number_parameters 303
_refine_ls_number_reflns 6920
_refine_ls_number_restraints 279
_refine_ls_restrained_S_all 1.087
_refine_ls_R_factor_all 0.0821
_refine_ls_R_factor_gt 0.0536
_refine_ls_shift/su_max 0.001
_refine_ls_shift/su_mean 0.000
_refine_ls_structure_factor_coef Fsqd
_refine_ls_weighting_details 'w=1/[\s^2^(Fo^2^)+(0.0711P)^2^+12.4338P] where P=(Fo^2^+2Fc^2^)/3'
_refine_ls_weighting_scheme calc
_refine_ls_wR_factor_gt 0.1341
_refine_ls_wR_factor_ref 0.1646
_reflns_Friedel_coverage 0.000
_reflns_number_gt 4977
_reflns_number_total 6920
_reflns_threshold_expression 'I > 2\s(I)'
_cod_data_source_file d0dt03005h2.cif
_cod_data_source_block PdSiF6
_cod_depositor_comments
;
The following automatic conversions were performed:

data item '_exptl_absorpt_correction_type' value 'MULTI-SCAN' was
changed to 'multi-scan' in accordance with the
/home/data/users/saulius/crontab/automatic-downloads/rss-feeds/RSC/lib/dictionaries/cif_core.dic
dictionary named 'cif_core.dic' version 2.4.2 last updated on
2011-04-26.

Automatic conversion script
Id: cif_fix_values 7556 2019-12-06 15:28:31Z antanas 

 Adding full bibliography for 7705614--7705618.cif.
;
_cod_original_cell_volume 5730(2)
_cod_original_sg_symbol_H-M 'P 4/n'
_cod_database_code 7705617
_shelx_shelxl_version_number 2018/3
_shelx_space_group_comment
;
The symmetry employed for this shelxl refinement is uniquely defined
by the following loop, which should always be used as a source of
symmetry information in preference to the above space-group names.
They are only intended as comments.
;
_shelx_estimated_absorpt_t_min 0.873
_shelx_estimated_absorpt_t_max 0.895

loop_
_space_group_symop_operation_xyz
'x, y, z'
'-x+1/2, -y+1/2, z'
'-y+1/2, x, z'
'y, -x+1/2, z'
'-x, -y, -z'
'x-1/2, y-1/2, -z'
'y-1/2, -x, -z'
'-y, x-1/2, -z'

loop_
_atom_site_label
_atom_site_type_symbol
_atom_site_fract_x
_atom_site_fract_y
_atom_site_fract_z
_atom_site_U_iso_or_equiv
_atom_site_adp_type
_atom_site_occupancy
_atom_site_site_symmetry_order
_atom_site_calc_flag
_atom_site_refinement_flags_posn
_atom_site_refinement_flags_adp
_atom_site_refinement_flags_occupancy
_atom_site_disorder_assembly
_atom_site_disorder_group
S1 S 0.67446(9) 0.41917(9) 0.86627(10) 0.0814(5) Uani 1 1 d . U . . .
Pd1 Pd 0.250000 0.250000 0.69728(3) 0.03220(15) Uani 1 4 d S TU P . .
Si1 Si 0.52595(6) 0.28974(6) 0.54367(6) 0.0390(2) Uani 1 1 d . U . . .
F1 F 0.250000 0.250000 0.5180(7) 0.256(8) Uani 1 4 d S TU P . .
O1 O 0.5903(2) 0.4157(3) 0.8585(3) 0.1061(17) Uani 1 1 d . U . . .
N1 N 0.35726(17) 0.29005(17) 0.69642(14) 0.0331(6) Uani 1 1 d . U . . .
C1 C 0.3910(2) 0.3148(2) 0.75750(19) 0.0402(8) Uani 1 1 d . U . . .
H1 H 0.362294 0.317365 0.800721 0.048 Uiso 1 1 calc R U . . .
S2 S 0.17121(7) -0.01836(7) 0.88791(7) 0.0594(3) Uani 1 1 d . U . . .
Pd2 Pd 0.250000 0.250000 0.18224(3) 0.03077(14) Uani 1 4 d S TU P . .
Si2 Si 0.49281(7) 0.40888(7) 0.32716(6) 0.0435(3) Uani 1 1 d . U . . .
F2 F 0.1859(4) 0.1872(4) 0.4375(6) 0.246(4) Uani 1 1 d . U . . .
O2 O 0.1615(2) -0.1028(2) 0.8950(3) 0.0816(13) Uani 1 1 d . U . . .
N2 N 0.35193(17) 0.30269(17) 0.18056(15) 0.0320(6) Uani 1 1 d . U . . .
C2 C 0.4660(3) 0.3361(3) 0.7578(2) 0.0480(10) Uani 1 1 d . U . . .
H2 H 0.489049 0.354321 0.800747 0.058 Uiso 1 1 calc R U . . .
Si3 Si 0.250000 0.250000 0.43380(10) 0.0380(4) Uani 1 4 d S TU P . .
F3 F 0.250000 0.250000 0.3471(7) 0.229(7) Uani 1 4 d S TU P . .
C3 C 0.5081(2) 0.3308(2) 0.6947(2) 0.0428(9) Uani 1 1 d . U . . .
H3 H 0.560467 0.344386 0.695020 0.051 Uiso 1 1 calc R U . . .
F4 F 0.250000 0.250000 1.0251(2) 0.0554(13) Uani 1 4 d S TU P . .
Si4 Si 0.250000 0.250000 0.93554(8) 0.0225(3) Uani 1 4 d S TU P . .
C4 C 0.4744(2) 0.3056(2) 0.63071(19) 0.0367(8) Uani 1 1 d . U . . .
F5 F 0.18012(14) 0.18472(13) 0.93523(15) 0.0518(6) Uani 1 1 d . U . . .
C5 C 0.3977(2) 0.2867(2) 0.63508(18) 0.0360(8) Uani 1 1 d . U . . .
H5 H 0.372557 0.270567 0.592513 0.043 Uiso 1 1 calc R U . . .
F6 F 0.250000 0.250000 0.8463(2) 0.0659(15) Uani 1 4 d S TU P . .
C6 C 0.4969(3) 0.1941(3) 0.5112(2) 0.0540(11) Uani 1 1 d . U . . .
H6A H 0.528986 0.179271 0.470433 0.081 Uiso 1 1 calc R U . . .
H6B H 0.443459 0.195529 0.495981 0.081 Uiso 1 1 calc R U . . .
H6C H 0.502855 0.156878 0.550120 0.081 Uiso 1 1 calc R U . . .
C7 C 0.6301(2) 0.2931(3) 0.5634(2) 0.0538(11) Uani 1 1 d . U . . .
H7A H 0.658815 0.286523 0.518647 0.081 Uiso 1 1 calc R U . . .
H7B H 0.643259 0.252120 0.596975 0.081 Uiso 1 1 calc R U . . .
H7C H 0.642904 0.342396 0.584967 0.081 Uiso 1 1 calc R U . . .
C8 C 0.4996(3) 0.3628(3) 0.4754(2) 0.0455(9) Uani 1 1 d . U . . .
H8A H 0.446788 0.379933 0.484566 0.055 Uiso 1 1 calc R U . . .
H8AB H 0.533512 0.407531 0.481134 0.055 Uiso 1 1 calc R U . . .
C9 C 0.5053(3) 0.3342(3) 0.3977(2) 0.0526(11) Uani 1 1 d . U . . .
H9A H 0.466188 0.294309 0.390293 0.063 Uiso 1 1 calc R U . . .
H9AB H 0.555792 0.310017 0.390959 0.063 Uiso 1 1 calc R U . . .
C10 C 0.4203(3) 0.4797(3) 0.3542(3) 0.0624(13) Uani 1 1 d . U . . .
H10A H 0.411536 0.515355 0.314530 0.094 Uiso 1 1 calc R U . . .
H10B H 0.438399 0.507731 0.396448 0.094 Uiso 1 1 calc R U . . .
H10C H 0.372635 0.453475 0.365963 0.094 Uiso 1 1 calc R U . . .
C11 C 0.5842(3) 0.4571(4) 0.3051(3) 0.0760(17) Uani 1 1 d . U . . .
H11A H 0.576312 0.492420 0.264994 0.114 Uiso 1 1 calc R U . . .
H11B H 0.622286 0.418884 0.291532 0.114 Uiso 1 1 calc R U . . .
H11C H 0.602247 0.485429 0.347228 0.114 Uiso 1 1 calc R U . . .
C12 C 0.3855(2) 0.3270(2) 0.24146(18) 0.0339(7) Uani 1 1 d . U . . .
H12 H 0.360969 0.317225 0.286052 0.041 Uiso 1 1 calc R U . . .
C13 C 0.4547(2) 0.3660(2) 0.24184(19) 0.0354(8) Uani 1 1 d . U . . .
C14 C 0.4891(2) 0.3774(2) 0.1753(2) 0.0420(9) Uani 1 1 d . U . . .
H14 H 0.536895 0.402751 0.172790 0.050 Uiso 1 1 calc R U . . .
C15 C 0.4547(2) 0.3523(2) 0.1130(2) 0.0452(9) Uani 1 1 d . U . . .
H15 H 0.478524 0.360366 0.067700 0.054 Uiso 1 1 calc R U . . .
C16 C 0.3863(2) 0.3159(2) 0.11694(19) 0.0381(8) Uani 1 1 d . U . . .
H16 H 0.362267 0.299435 0.073889 0.046 Uiso 1 1 calc R U . . .
C17 C 0.7003(4) 0.3434(4) 0.9228(4) 0.0819(17) Uani 1 1 d . U . . .
H17A H 0.755938 0.339553 0.924973 0.123 Uiso 1 1 calc R U . . .
H17B H 0.679185 0.295730 0.903860 0.123 Uiso 1 1 calc R U . . .
H17C H 0.680145 0.352456 0.971221 0.123 Uiso 1 1 calc R U . . .
C18 C 0.7157(5) 0.3805(6) 0.7861(5) 0.125(3) Uani 1 1 d . U . . .
H18A H 0.771246 0.378493 0.791375 0.187 Uiso 1 1 calc R U . . .
H18B H 0.702566 0.412955 0.745065 0.187 Uiso 1 1 calc R U . . .
H18C H 0.695973 0.329022 0.778082 0.187 Uiso 1 1 calc R U . . .
C19 C 0.0978(3) 0.0243(3) 0.9411(3) 0.0718(16) Uani 1 1 d . U . . .
H19A H 0.110055 0.078032 0.949605 0.108 Uiso 1 1 calc R U . . .
H19B H 0.093969 -0.002345 0.987271 0.108 Uiso 1 1 calc R U . . .
H19C H 0.049056 0.020649 0.915598 0.108 Uiso 1 1 calc R U . . .
C20 C 0.2492(3) 0.0065(3) 0.9436(3) 0.0532(11) Uani 1 1 d . U . . .
H20A H 0.255900 0.061972 0.943133 0.080 Uiso 1 1 calc R U . . .
H20B H 0.295554 -0.017970 0.925511 0.080 Uiso 1 1 calc R U . . .
H20C H 0.239259 -0.010567 0.992838 0.080 Uiso 1 1 calc R U . . .

loop_
_atom_site_aniso_label
_atom_site_aniso_U_11
_atom_site_aniso_U_22
_atom_site_aniso_U_33
_atom_site_aniso_U_23
_atom_site_aniso_U_13
_atom_site_aniso_U_12
S1 0.0659(9) 0.0735(9) 0.1048(12) 0.0033(8) -0.0337(8) -0.0187(7)
Pd1 0.0365(2) 0.0365(2) 0.0236(3) 0.000 0.000 0.000
Si1 0.0393(6) 0.0447(6) 0.0329(5) 0.0011(4) 0.0027(4) -0.0013(4)
F1 0.336(12) 0.336(12) 0.096(8) 0.000 0.000 0.000
O1 0.067(3) 0.083(3) 0.168(5) -0.007(3) -0.056(3) -0.006(2)
N1 0.0390(16) 0.0383(16) 0.0220(13) 0.0034(11) 0.0001(11) -0.0021(13)
C1 0.049(2) 0.049(2) 0.0224(16) -0.0021(15) -0.0008(15) -0.0070(17)
S2 0.0591(7) 0.0541(7) 0.0649(7) -0.0077(6) -0.0229(6) 0.0010(5)
Pd2 0.03231(19) 0.03231(19) 0.0277(3) 0.000 0.000 0.000
Si2 0.0486(6) 0.0540(7) 0.0280(5) -0.0001(4) -0.0005(4) -0.0133(5)
F2 0.147(5) 0.118(4) 0.473(13) 0.080(6) -0.078(6) -0.073(4)
O2 0.070(2) 0.0461(19) 0.129(4) -0.021(2) -0.040(2) -0.0022(17)
N2 0.0376(16) 0.0329(15) 0.0255(13) 0.0004(11) 0.0000(11) -0.0003(12)
C2 0.054(2) 0.062(3) 0.0283(18) 0.0012(17) -0.0072(17) -0.014(2)
Si3 0.0438(7) 0.0438(7) 0.0263(9) 0.000 0.000 0.000
F3 0.300(11) 0.300(11) 0.088(7) 0.000 0.000 0.000
C3 0.040(2) 0.049(2) 0.039(2) 0.0027(16) -0.0041(16) -0.0078(17)
F4 0.070(2) 0.070(2) 0.026(2) 0.000 0.000 0.000
Si4 0.0248(5) 0.0248(5) 0.0178(7) 0.000 0.000 0.000
C4 0.0421(19) 0.0385(19) 0.0294(16) 0.0057(14) -0.0008(14) -0.0040(15)
F5 0.0374(12) 0.0364(12) 0.0816(19) -0.0009(11) -0.0029(12) -0.0070(10)
C5 0.0420(19) 0.046(2) 0.0202(15) 0.0012(14) -0.0017(13) -0.0001(16)
F6 0.087(2) 0.087(2) 0.024(2) 0.000 0.000 0.000
C6 0.074(3) 0.045(2) 0.043(2) -0.0018(18) 0.005(2) -0.003(2)
C7 0.039(2) 0.069(3) 0.053(3) -0.002(2) 0.0032(18) 0.000(2)
C8 0.052(2) 0.054(2) 0.0310(19) 0.0018(17) 0.0015(16) -0.0030(19)
C9 0.066(3) 0.057(3) 0.034(2) 0.0011(18) -0.0031(19) 0.001(2)
C10 0.090(4) 0.055(3) 0.042(2) -0.005(2) 0.001(2) -0.001(2)
C11 0.067(3) 0.115(5) 0.046(3) -0.004(3) -0.002(2) -0.044(3)
C12 0.0353(18) 0.0391(19) 0.0274(16) 0.0019(14) 0.0029(13) -0.0020(14)
C13 0.0381(19) 0.0400(19) 0.0282(16) 0.0019(14) -0.0004(14) -0.0013(15)
C14 0.043(2) 0.048(2) 0.0349(19) 0.0015(16) 0.0032(15) -0.0082(17)
C15 0.051(2) 0.055(2) 0.0296(18) -0.0002(17) 0.0098(16) -0.0076(19)
C16 0.044(2) 0.045(2) 0.0253(16) -0.0039(14) 0.0016(14) -0.0013(16)
C17 0.066(4) 0.070(4) 0.110(5) -0.003(3) -0.021(3) 0.003(3)
C18 0.119(6) 0.155(8) 0.100(6) -0.008(5) -0.010(5) -0.030(6)
C19 0.054(3) 0.050(3) 0.112(5) -0.010(3) -0.002(3) -0.006(2)
C20 0.053(3) 0.044(2) 0.062(3) 0.002(2) -0.012(2) -0.0116(19)

loop_
_atom_type_symbol
_atom_type_description
_atom_type_scat_dispersion_real
_atom_type_scat_dispersion_imag
_atom_type_scat_source
C C 0.0033 0.0016 'International Tables Vol C Tables 4.2.6.8 and 6.1.1.4'
H H 0.0000 0.0000 'International Tables Vol C Tables 4.2.6.8 and 6.1.1.4'
N N 0.0061 0.0033 'International Tables Vol C Tables 4.2.6.8 and 6.1.1.4'
O O 0.0106 0.0060 'International Tables Vol C Tables 4.2.6.8 and 6.1.1.4'
F F 0.0171 0.0103 'International Tables Vol C Tables 4.2.6.8 and 6.1.1.4'
Si Si 0.0817 0.0704 'International Tables Vol C Tables 4.2.6.8 and 6.1.1.4'
S S 0.1246 0.1234 'International Tables Vol C Tables 4.2.6.8 and 6.1.1.4'
Pd Pd -0.9988 1.0072 'International Tables Vol C Tables 4.2.6.8 and 6.1.1.4'

loop_
_geom_angle_atom_site_label_1
_geom_angle_atom_site_label_2
_geom_angle_atom_site_label_3
_geom_angle
_geom_angle_site_symmetry_1
_geom_angle_site_symmetry_3
_geom_angle_publ_flag
O1 S1 C17 106.5(3) . . ?
O1 S1 C18 107.8(4) . . ?
C17 S1 C18 96.1(4) . . ?
N1 Pd1 N1 89.996(2) 2 4 ?
N1 Pd1 N1 89.996(2) 2 3 ?
N1 Pd1 N1 179.10(15) 4 3 ?
N1 Pd1 N1 179.10(15) 2 . ?
N1 Pd1 N1 89.995(2) 4 . ?
N1 Pd1 N1 89.997(2) 3 . ?
C6 Si1 C8 109.5(2) . . ?
C6 Si1 C7 111.2(2) . . ?
C8 Si1 C7 110.8(2) . . ?
C6 Si1 C4 106.41(19) . . ?
C8 Si1 C4 111.51(18) . . ?
C7 Si1 C4 107.34(19) . . ?
C5 N1 C1 119.6(3) . . ?
C5 N1 Pd1 119.1(2) . . ?
C1 N1 Pd1 121.1(2) . . ?
N1 C1 C2 120.9(3) . . ?
N1 C1 H1 119.6 . . ?
C2 C1 H1 119.6 . . ?
O2 S2 C20 106.3(2) . . ?
O2 S2 C19 106.5(3) . . ?
C20 S2 C19 97.5(3) . . ?
N2 Pd2 N2 89.986(3) 2 4 ?
N2 Pd2 N2 89.986(3) 2 3 ?
N2 Pd2 N2 178.22(16) 4 3 ?
N2 Pd2 N2 178.22(16) 2 . ?
N2 Pd2 N2 89.986(3) 4 . ?
N2 Pd2 N2 89.986(3) 3 . ?
C10 Si2 C11 110.4(3) . . ?
C10 Si2 C9 111.2(2) . . ?
C11 Si2 C9 111.9(3) . . ?
C10 Si2 C13 104.7(2) . . ?
C11 Si2 C13 107.7(2) . . ?
C9 Si2 C13 110.70(19) . . ?
C12 N2 C16 119.2(3) . . ?
C12 N2 Pd2 121.4(2) . . ?
C16 N2 Pd2 119.3(2) . . ?
C1 C2 C3 119.3(4) . . ?
C1 C2 H2 120.4 . . ?
C3 C2 H2 120.4 . . ?
F1 Si3 F2 87.5(4) . . ?
F1 Si3 F2 87.5(4) . 2 ?
F2 Si3 F2 175.0(8) . 2 ?
F1 Si3 F2 87.5(4) . 4 ?
F2 Si3 F2 89.89(4) . 4 ?
F2 Si3 F2 89.89(4) 2 4 ?
F1 Si3 F2 87.5(4) . 3 ?
F2 Si3 F2 89.89(3) . 3 ?
F2 Si3 F2 89.89(4) 2 3 ?
F2 Si3 F2 175.0(8) 4 3 ?
F1 Si3 F3 180.0 . . ?
F2 Si3 F3 92.5(4) . . ?
F2 Si3 F3 92.5(4) 2 . ?
F2 Si3 F3 92.5(4) 4 . ?
F2 Si3 F3 92.5(4) 3 . ?
C2 C3 C4 121.0(4) . . ?
C2 C3 H3 119.5 . . ?
C4 C3 H3 119.5 . . ?
F6 Si4 F4 180.0 . . ?
F6 Si4 F5 89.80(11) . . ?
F4 Si4 F5 90.20(11) . . ?
F6 Si4 F5 89.80(11) . 2 ?
F4 Si4 F5 90.20(11) . 2 ?
F5 Si4 F5 179.6(2) . 2 ?
F6 Si4 F5 89.80(11) . 4 ?
F4 Si4 F5 90.20(11) . 4 ?
F5 Si4 F5 90.000(1) . 4 ?
F5 Si4 F5 89.999(1) 2 4 ?
F6 Si4 F5 89.80(11) . 3 ?
F4 Si4 F5 90.20(11) . 3 ?
F5 Si4 F5 89.998(1) . 3 ?
F5 Si4 F5 89.999(1) 2 3 ?
F5 Si4 F5 179.6(2) 4 3 ?
C5 C4 C3 115.8(3) . . ?
C5 C4 Si1 118.9(3) . . ?
C3 C4 Si1 125.3(3) . . ?
N1 C5 C4 123.5(3) . . ?
N1 C5 H5 118.3 . . ?
C4 C5 H5 118.3 . . ?
Si1 C6 H6A 109.5 . . ?
Si1 C6 H6B 109.5 . . ?
H6A C6 H6B 109.5 . . ?
Si1 C6 H6C 109.5 . . ?
H6A C6 H6C 109.5 . . ?
H6B C6 H6C 109.5 . . ?
Si1 C7 H7A 109.5 . . ?
Si1 C7 H7B 109.5 . . ?
H7A C7 H7B 109.5 . . ?
Si1 C7 H7C 109.5 . . ?
H7A C7 H7C 109.5 . . ?
H7B C7 H7C 109.5 . . ?
C9 C8 Si1 113.6(3) . . ?
C9 C8 H8A 108.9 . . ?
Si1 C8 H8A 108.9 . . ?
C9 C8 H8AB 108.9 . . ?
Si1 C8 H8AB 108.9 . . ?
H8A C8 H8AB 107.7 . . ?
C8 C9 Si2 115.1(3) . . ?
C8 C9 H9A 108.5 . . ?
Si2 C9 H9A 108.5 . . ?
C8 C9 H9AB 108.5 . . ?
Si2 C9 H9AB 108.5 . . ?
H9A C9 H9AB 107.5 . . ?
Si2 C10 H10A 109.5 . . ?
Si2 C10 H10B 109.5 . . ?
H10A C10 H10B 109.5 . . ?
Si2 C10 H10C 109.5 . . ?
H10A C10 H10C 109.5 . . ?
H10B C10 H10C 109.5 . . ?
Si2 C11 H11A 109.5 . . ?
Si2 C11 H11B 109.5 . . ?
H11A C11 H11B 109.5 . . ?
Si2 C11 H11C 109.5 . . ?
H11A C11 H11C 109.5 . . ?
H11B C11 H11C 109.5 . . ?
N2 C12 C13 122.8(3) . . ?
N2 C12 H12 118.6 . . ?
C13 C12 H12 118.6 . . ?
C14 C13 C12 116.4(3) . . ?
C14 C13 Si2 122.5(3) . . ?
C12 C13 Si2 120.8(3) . . ?
C15 C14 C13 120.7(4) . . ?
C15 C14 H14 119.6 . . ?
C13 C14 H14 119.6 . . ?
C16 C15 C14 119.3(4) . . ?
C16 C15 H15 120.3 . . ?
C14 C15 H15 120.3 . . ?
N2 C16 C15 121.5(3) . . ?
N2 C16 H16 119.2 . . ?
C15 C16 H16 119.2 . . ?
S1 C17 H17A 109.5 . . ?
S1 C17 H17B 109.5 . . ?
H17A C17 H17B 109.5 . . ?
S1 C17 H17C 109.5 . . ?
H17A C17 H17C 109.5 . . ?
H17B C17 H17C 109.5 . . ?
S1 C18 H18A 109.5 . . ?
S1 C18 H18B 109.5 . . ?
H18A C18 H18B 109.5 . . ?
S1 C18 H18C 109.5 . . ?
H18A C18 H18C 109.5 . . ?
H18B C18 H18C 109.5 . . ?
S2 C19 H19A 109.5 . . ?
S2 C19 H19B 109.5 . . ?
H19A C19 H19B 109.5 . . ?
S2 C19 H19C 109.5 . . ?
H19A C19 H19C 109.5 . . ?
H19B C19 H19C 109.5 . . ?
S2 C20 H20A 109.5 . . ?
S2 C20 H20B 109.5 . . ?
H20A C20 H20B 109.5 . . ?
S2 C20 H20C 109.5 . . ?
H20A C20 H20C 109.5 . . ?
H20B C20 H20C 109.5 . . ?

loop_
_geom_bond_atom_site_label_1
_geom_bond_atom_site_label_2
_geom_bond_distance
_geom_bond_site_symmetry_2
_geom_bond_publ_flag
S1 O1 1.486(4) . ?
S1 C17 1.756(6) . ?
S1 C18 1.791(9) . ?
Pd1 N1 2.010(3) 2 ?
Pd1 N1 2.010(3) 4 ?
Pd1 N1 2.010(3) 3 ?
Pd1 N1 2.010(3) . ?
Si1 C6 1.856(5) . ?
Si1 C8 1.864(4) . ?
Si1 C7 1.866(4) . ?
Si1 C4 1.875(4) . ?
F1 Si3 1.567(14) . ?
N1 C5 1.345(4) . ?
N1 C1 1.353(4) . ?
C1 C2 1.369(6) . ?
C1 H1 0.9500 . ?
S2 O2 1.498(4) . ?
S2 C20 1.771(4) . ?
S2 C19 1.789(6) . ?
Pd2 N2 2.014(3) 2 ?
Pd2 N2 2.014(3) 4 ?
Pd2 N2 2.014(3) 3 ?
Pd2 N2 2.014(3) . ?
Si2 C10 1.848(5) . ?
Si2 C11 1.860(5) . ?
Si2 C9 1.868(5) . ?
Si2 C13 1.879(4) . ?
F2 Si3 1.576(5) . ?
N2 C12 1.346(4) . ?
N2 C16 1.348(4) . ?
C2 C3 1.390(6) . ?
C2 H2 0.9500 . ?
Si3 F3 1.612(13) . ?
C3 C4 1.401(5) . ?
C3 H3 0.9500 . ?
F4 Si4 1.666(5) . ?
Si4 F6 1.659(5) . ?
Si4 F5 1.679(2) . ?
Si4 F5 1.679(2) 2 ?
Si4 F5 1.679(2) 4 ?
Si4 F5 1.679(2) 3 ?
C4 C5 1.389(5) . ?
C5 H5 0.9500 . ?
C6 H6A 0.9800 . ?
C6 H6B 0.9800 . ?
C6 H6C 0.9800 . ?
C7 H7A 0.9800 . ?
C7 H7B 0.9800 . ?
C7 H7C 0.9800 . ?
C8 C9 1.534(6) . ?
C8 H8A 0.9900 . ?
C8 H8AB 0.9900 . ?
C9 H9A 0.9900 . ?
C9 H9AB 0.9900 . ?
C10 H10A 0.9800 . ?
C10 H10B 0.9800 . ?
C10 H10C 0.9800 . ?
C11 H11A 0.9800 . ?
C11 H11B 0.9800 . ?
C11 H11C 0.9800 . ?
C12 C13 1.394(5) . ?
C12 H12 0.9500 . ?
C13 C14 1.392(5) . ?
C14 C15 1.379(6) . ?
C14 H14 0.9500 . ?
C15 C16 1.363(6) . ?
C15 H15 0.9500 . ?
C16 H16 0.9500 . ?
C17 H17A 0.9800 . ?
C17 H17B 0.9800 . ?
C17 H17C 0.9800 . ?
C18 H18A 0.9800 . ?
C18 H18B 0.9800 . ?
C18 H18C 0.9800 . ?
C19 H19A 0.9800 . ?
C19 H19B 0.9800 . ?
C19 H19C 0.9800 . ?
C20 H20A 0.9800 . ?
C20 H20B 0.9800 . ?
C20 H20C 0.9800 . ?

loop_
_geom_torsion_atom_site_label_1
_geom_torsion_atom_site_label_2
_geom_torsion_atom_site_label_3
_geom_torsion_atom_site_label_4
_geom_torsion
_geom_torsion_site_symmetry_1
_geom_torsion_site_symmetry_2
_geom_torsion_site_symmetry_3
_geom_torsion_site_symmetry_4
_geom_torsion_publ_flag
C5 N1 C1 C2 -0.3(6) . . . . ?
Pd1 N1 C1 C2 174.6(3) . . . . ?
N1 C1 C2 C3 -1.2(6) . . . . ?
C1 C2 C3 C4 1.4(7) . . . . ?
C2 C3 C4 C5 -0.1(6) . . . . ?
C2 C3 C4 Si1 -175.8(3) . . . . ?
C6 Si1 C4 C5 -44.4(4) . . . . ?
C8 Si1 C4 C5 74.9(3) . . . . ?
C7 Si1 C4 C5 -163.6(3) . . . . ?
C6 Si1 C4 C3 131.1(4) . . . . ?
C8 Si1 C4 C3 -109.6(4) . . . . ?
C7 Si1 C4 C3 11.9(4) . . . . ?
C1 N1 C5 C4 1.8(6) . . . . ?
Pd1 N1 C5 C4 -173.2(3) . . . . ?
C3 C4 C5 N1 -1.5(6) . . . . ?
Si1 C4 C5 N1 174.4(3) . . . . ?
C6 Si1 C8 C9 -33.7(4) . . . . ?
C7 Si1 C8 C9 89.3(4) . . . . ?
C4 Si1 C8 C9 -151.2(3) . . . . ?
Si1 C8 C9 Si2 -171.8(2) . . . . ?
C10 Si2 C9 C8 -36.9(4) . . . . ?
C11 Si2 C9 C8 87.0(4) . . . . ?
C13 Si2 C9 C8 -152.9(3) . . . . ?
C16 N2 C12 C13 0.3(5) . . . . ?
Pd2 N2 C12 C13 -177.7(3) . . . . ?
N2 C12 C13 C14 -1.4(6) . . . . ?
N2 C12 C13 Si2 172.5(3) . . . . ?
C10 Si2 C13 C14 112.2(4) . . . . ?
C11 Si2 C13 C14 -5.2(4) . . . . ?
C9 Si2 C13 C14 -127.8(4) . . . . ?
C10 Si2 C13 C12 -61.4(4) . . . . ?
C11 Si2 C13 C12 -178.9(4) . . . . ?
C9 Si2 C13 C12 58.5(4) . . . . ?
C12 C13 C14 C15 1.3(6) . . . . ?
Si2 C13 C14 C15 -172.6(3) . . . . ?
C13 C14 C15 C16 -0.1(7) . . . . ?
C12 N2 C16 C15 1.0(6) . . . . ?
Pd2 N2 C16 C15 179.0(3) . . . . ?
C14 C15 C16 N2 -1.1(6) . . . . ?
